data_4085292
loop_
_publ_author_name
'Kotyk, Christopher M.'
'MacDonald, Matthew R.'
'Ziller, Joseph W.'
'Evans, William J.'

_publ_section_title
;
 Reactivity of the Ln2+Complexes [K(2.2.2-cryptand)][(C5H4SiMe3)3Ln]:
 Reduction of Naphthalene and Biphenyl
;
_journal_issue 11
_journal_name_full Organometallics
_journal_page_first 2287
_journal_paper_doi 10.1021/om501063h
_journal_volume 34
_journal_year 2015
_chemical_formula_sum 'C26 H49 K N2 O6 Si'
_chemical_formula_weight 552.86
_chemical_name_systematic
; 
 ? 
;
_space_group_crystal_system orthorhombic
_space_group_IT_number 61
_space_group_name_Hall '-P 2ac 2ab'
_space_group_name_H-M_alt 'P b c a'
_symmetry_space_group_name_Hall '-P 2ac 2ab'
_symmetry_space_group_name_H-M 'P b c a'
_atom_sites_solution_hydrogens geom
_atom_sites_solution_primary direct
_atom_sites_solution_secondary difmap
_audit_creation_method SHELXL-2013
_cell_angle_alpha 90
_cell_angle_beta 90
_cell_angle_gamma 90
_cell_formula_units_Z 8
_cell_length_a 14.2515(14)
_cell_length_b 15.9542(15)
_cell_length_c 26.784(3)
_cell_measurement_reflns_used 9996
_cell_measurement_temperature 88(2)
_cell_measurement_theta_max 27.13
_cell_measurement_theta_min 2.45
_cell_volume 6089.9(11)
_computing_cell_refinement 'Bruker SAINT, Ver 7.68a, 2009'
_computing_data_collection 'Bruker APEX2, Ver 2012.4-0, 2012'
_computing_data_reduction 'Bruker SAINT, Ver 7.68a, 2009'
_computing_molecular_graphics 'Bruker SHELXTL'
_computing_publication_material 'Bruker SHELXTL'
_computing_structure_refinement 'SHELXL-2013 (Sheldrick, 2013)'
_computing_structure_solution 'Bruker SHELXS-97, Ver 2008/4'
_diffrn_ambient_temperature 88(2)
_diffrn_measured_fraction_theta_full 1.000
_diffrn_measured_fraction_theta_max 0.922
_diffrn_measurement_device_type 'Bruker APEX-II CCD'
_diffrn_measurement_method '\f and \w scans'
_diffrn_radiation_type MoK\a
_diffrn_radiation_wavelength 0.71073
_diffrn_reflns_av_R_equivalents 0.0590
_diffrn_reflns_av_unetI/netI 0.0357
_diffrn_reflns_Laue_measured_fraction_full 1.000
_diffrn_reflns_Laue_measured_fraction_max 0.922
_diffrn_reflns_limit_h_max 18
_diffrn_reflns_limit_h_min -18
_diffrn_reflns_limit_k_max 20
_diffrn_reflns_limit_k_min -21
_diffrn_reflns_limit_l_max 34
_diffrn_reflns_limit_l_min -34
_diffrn_reflns_number 58841
_diffrn_reflns_point_group_measured_fraction_full 1.000
_diffrn_reflns_point_group_measured_fraction_max 0.922
_diffrn_reflns_theta_full 25.242
_diffrn_reflns_theta_max 28.337
_diffrn_reflns_theta_min 2.061
_exptl_absorpt_coefficient_mu 0.253
_exptl_absorpt_correction_T_max 0.8621
_exptl_absorpt_correction_T_min 0.8296
_exptl_absorpt_correction_type multi-scan
_exptl_absorpt_process_details 'Bruker SADABS'
_exptl_crystal_colour colorless
_exptl_crystal_density_diffrn 1.206
_exptl_crystal_density_meas not_measured
_exptl_crystal_density_method not_measured
_exptl_crystal_description needle
_exptl_crystal_F_000 2400
_exptl_crystal_size_max 0.381
_exptl_crystal_size_mid 0.176
_exptl_crystal_size_min 0.091
_refine_diff_density_max 0.361
_refine_diff_density_min -0.344
_refine_diff_density_rms 0.049
_refine_ls_extinction_method none
_refine_ls_goodness_of_fit_ref 1.006
_refine_ls_hydrogen_treatment constr
_refine_ls_matrix_type full
_refine_ls_number_parameters 328
_refine_ls_number_reflns 7008
_refine_ls_number_restraints 0
_refine_ls_restrained_S_all 1.006
_refine_ls_R_factor_all 0.0573
_refine_ls_R_factor_gt 0.0356
_refine_ls_shift/su_max 0.001
_refine_ls_shift/su_mean 0.000
_refine_ls_structure_factor_coef Fsqd
_refine_ls_weighting_details 'w=1/[\s^2^(Fo^2^)+(0.0358P)^2^+2.8910P] where P=(Fo^2^+2Fc^2^)/3'
_refine_ls_weighting_scheme calc
_refine_ls_wR_factor_gt 0.0786
_refine_ls_wR_factor_ref 0.0880
_reflns_Friedel_coverage 0.000
_reflns_number_gt 5346
_reflns_number_total 7008
_reflns_threshold_expression 'I > 2\s(I)'
_cod_data_source_file om501063h_si_002.cif
_cod_data_source_block mrm48
_cod_depositor_comments 'Adding full bibliography for 4085286--4085294.cif.'
_cod_original_cell_volume 6090.0(10)
_cod_database_code 4085292
_shelx_space_group_comment
; 
The symmetry employed for this shelxl refinement is uniquely defined 
by the following loop, which should always be used as a source of 
symmetry information in preference to the above space-group names. 
They are only intended as comments. 
;
_shelx_estimated_absorpt_t_min 0.910
_shelx_estimated_absorpt_t_max 0.977
_shelxl_version_number 2013-3

loop_
_space_group_symop_operation_xyz
'x, y, z'
'-x+1/2, -y, z+1/2'
'-x, y+1/2, -z+1/2'
'x+1/2, -y+1/2, -z'
'-x, -y, -z'
'x-1/2, y, -z-1/2'
'x, -y-1/2, z-1/2'
'-x-1/2, y-1/2, z'

loop_
_atom_site_label
_atom_site_type_symbol
_atom_site_fract_x
_atom_site_fract_y
_atom_site_fract_z
_atom_site_U_iso_or_equiv
_atom_site_adp_type
_atom_site_occupancy
_atom_site_site_symmetry_order
_atom_site_calc_flag
_atom_site_refinement_flags_posn
_atom_site_refinement_flags_adp
K1 K 0.32267(2) 0.07532(2) 0.60581(2) 0.01596(8) Uani 1 1 d . .
O1 O 0.25566(7) -0.09378(6) 0.60748(4) 0.0190(2) Uani 1 1 d . .
O2 O 0.45195(8) -0.06203(6) 0.60658(4) 0.0209(2) Uani 1 1 d . .
O3 O 0.23973(8) 0.12157(7) 0.51296(4) 0.0230(2) Uani 1 1 d . .
O4 O 0.42344(8) 0.17568(7) 0.53498(4) 0.0239(3) Uani 1 1 d . .
O5 O 0.18846(7) 0.16494(7) 0.66394(4) 0.0185(2) Uani 1 1 d . .
O6 O 0.37873(7) 0.17350(6) 0.68970(4) 0.0200(2) Uani 1 1 d . .
N1 N 0.11933(9) 0.04400(8) 0.58831(5) 0.0174(3) Uani 1 1 d . .
N2 N 0.52634(9) 0.10828(8) 0.62269(5) 0.0209(3) Uani 1 1 d . .
C1 C 0.09806(11) -0.04249(10) 0.60395(6) 0.0223(3) Uani 1 1 d . .
H1A H 0.0342 -0.0573 0.5923 0.027 Uiso 1 1 calc R U
H1B H 0.0979 -0.0450 0.6409 0.027 Uiso 1 1 calc R U
C2 C 0.16654(11) -0.10671(10) 0.58429(6) 0.0211(3) Uani 1 1 d . .
H2A H 0.1435 -0.1639 0.5918 0.025 Uiso 1 1 calc R U
H2B H 0.1726 -0.1010 0.5476 0.025 Uiso 1 1 calc R U
C3 C 0.32313(11) -0.15307(9) 0.59041(6) 0.0217(3) Uani 1 1 d . .
H3A H 0.3351 -0.1448 0.5543 0.026 Uiso 1 1 calc R U
H3B H 0.2991 -0.2107 0.5954 0.026 Uiso 1 1 calc R U
C4 C 0.41239(12) -0.14122(10) 0.61933(6) 0.0234(4) Uani 1 1 d . .
H4A H 0.3992 -0.1433 0.6556 0.028 Uiso 1 1 calc R U
H4B H 0.4572 -0.1866 0.6112 0.028 Uiso 1 1 calc R U
C5 C 0.53724(11) -0.04695(10) 0.63346(6) 0.0251(4) Uani 1 1 d . .
H5A H 0.5803 -0.0951 0.6292 0.030 Uiso 1 1 calc R U
H5B H 0.5234 -0.0408 0.6695 0.030 Uiso 1 1 calc R U
C6 C 0.58303(11) 0.03164(10) 0.61419(7) 0.0263(4) Uani 1 1 d . .
H6A H 0.6447 0.0385 0.6307 0.032 Uiso 1 1 calc R U
H6B H 0.5945 0.0254 0.5779 0.032 Uiso 1 1 calc R U
C7 C 0.09518(11) 0.05494(10) 0.53523(6) 0.0214(3) Uani 1 1 d . .
H7A H 0.0262 0.0598 0.5320 0.026 Uiso 1 1 calc R U
H7B H 0.1152 0.0045 0.5165 0.026 Uiso 1 1 calc R U
C8 C 0.14036(12) 0.13103(10) 0.51227(6) 0.0231(4) Uani 1 1 d . .
H8A H 0.1184 0.1378 0.4774 0.028 Uiso 1 1 calc R U
H8B H 0.1223 0.1818 0.5313 0.028 Uiso 1 1 calc R U
C9 C 0.28430(13) 0.18755(11) 0.48608(6) 0.0279(4) Uani 1 1 d . .
H9A H 0.2709 0.2420 0.5023 0.033 Uiso 1 1 calc R U
H9B H 0.2598 0.1896 0.4515 0.033 Uiso 1 1 calc R U
C10 C 0.38758(13) 0.17219(11) 0.48529(6) 0.0296(4) Uani 1 1 d . .
H10A H 0.4006 0.1164 0.4706 0.036 Uiso 1 1 calc R U
H10B H 0.4188 0.2151 0.4644 0.036 Uiso 1 1 calc R U
C11 C 0.52227(12) 0.16245(11) 0.53566(7) 0.0282(4) Uani 1 1 d . .
H11A H 0.5533 0.2027 0.5129 0.034 Uiso 1 1 calc R U
H11B H 0.5366 0.1050 0.5239 0.034 Uiso 1 1 calc R U
C12 C 0.55886(12) 0.17403(11) 0.58779(7) 0.0275(4) Uani 1 1 d . .
H12A H 0.6283 0.1738 0.5869 0.033 Uiso 1 1 calc R U
H12B H 0.5384 0.2294 0.6004 0.033 Uiso 1 1 calc R U
C13 C 0.06109(11) 0.10271(10) 0.61817(6) 0.0218(3) Uani 1 1 d . .
H13A H -0.0023 0.0783 0.6223 0.026 Uiso 1 1 calc R U
H13B H 0.0543 0.1559 0.5994 0.026 Uiso 1 1 calc R U
C14 C 0.10074(11) 0.12179(10) 0.66898(6) 0.0211(3) Uani 1 1 d . .
H14A H 0.0560 0.1570 0.6879 0.025 Uiso 1 1 calc R U
H14B H 0.1103 0.0690 0.6877 0.025 Uiso 1 1 calc R U
C15 C 0.21852(11) 0.19869(10) 0.71054(6) 0.0199(3) Uani 1 1 d . .
H15A H 0.2209 0.1537 0.7360 0.024 Uiso 1 1 calc R U
H15B H 0.1735 0.2419 0.7220 0.024 Uiso 1 1 calc R U
C16 C 0.31410(11) 0.23698(10) 0.70445(6) 0.0200(3) Uani 1 1 d . .
H16A H 0.3119 0.2817 0.6788 0.024 Uiso 1 1 calc R U
H16B H 0.3346 0.2623 0.7364 0.024 Uiso 1 1 calc R U
C17 C 0.47288(11) 0.20359(10) 0.69133(6) 0.0242(4) Uani 1 1 d . .
H17A H 0.4886 0.2212 0.7258 0.029 Uiso 1 1 calc R U
H17B H 0.4793 0.2529 0.6692 0.029 Uiso 1 1 calc R U
C18 C 0.53940(11) 0.13573(11) 0.67476(6) 0.0253(4) Uani 1 1 d . .
H18A H 0.6045 0.1563 0.6788 0.030 Uiso 1 1 calc R U
H18B H 0.5315 0.0867 0.6970 0.030 Uiso 1 1 calc R U
Si1 Si -0.16545(3) -0.05518(3) 0.69785(2) 0.01897(10) Uani 1 1 d . .
C19 C -0.16807(11) 0.11786(10) 0.66237(6) 0.0208(3) Uani 1 1 d . .
H19 H -0.1651 0.1425 0.6946 0.025 Uiso 1 1 calc R U
C20 C -0.17213(12) 0.16190(11) 0.61730(6) 0.0246(4) Uani 1 1 d . .
H20 H -0.1723 0.2211 0.6136 0.030 Uiso 1 1 calc R U
C21 C -0.17587(11) 0.10289(11) 0.57834(6) 0.0251(4) Uani 1 1 d . .
H21 H -0.1791 0.1153 0.5437 0.030 Uiso 1 1 calc R U
C22 C -0.17404(11) 0.02266(10) 0.59948(6) 0.0216(3) Uani 1 1 d . .
H22 H -0.1758 -0.0286 0.5814 0.026 Uiso 1 1 calc R U
C23 C -0.16907(11) 0.03023(10) 0.65237(6) 0.0195(3) Uani 1 1 d . .
C24 C -0.24451(15) -0.03551(11) 0.75271(7) 0.0354(4) Uani 1 1 d . .
H24A H -0.2251 0.0161 0.7697 0.053 Uiso 1 1 calc R U
H24B H -0.2403 -0.0827 0.7760 0.053 Uiso 1 1 calc R U
H24C H -0.3094 -0.0297 0.7411 0.053 Uiso 1 1 calc R U
C25 C -0.04582(13) -0.07260(11) 0.72585(6) 0.0297(4) Uani 1 1 d . .
H25A H -0.0018 -0.0893 0.6996 0.044 Uiso 1 1 calc R U
H25B H -0.0494 -0.1170 0.7511 0.044 Uiso 1 1 calc R U
H25C H -0.0240 -0.0206 0.7415 0.044 Uiso 1 1 calc R U
C26 C -0.20101(14) -0.15569(11) 0.66723(7) 0.0333(4) Uani 1 1 d . .
H26A H -0.2668 -0.1521 0.6569 0.050 Uiso 1 1 calc R U
H26B H -0.1934 -0.2020 0.6909 0.050 Uiso 1 1 calc R U
H26C H -0.1614 -0.1656 0.6379 0.050 Uiso 1 1 calc R U

loop_
_atom_site_aniso_label
_atom_site_aniso_U_11
_atom_site_aniso_U_22
_atom_site_aniso_U_33
_atom_site_aniso_U_23
_atom_site_aniso_U_13
_atom_site_aniso_U_12
K1 0.01480(16) 0.01613(15) 0.01696(15) -0.00064(12) 0.00000(12) -0.00115(12)
O1 0.0177(5) 0.0178(5) 0.0216(5) -0.0037(4) 0.0015(4) -0.0007(4)
O2 0.0171(6) 0.0184(5) 0.0273(6) 0.0020(5) -0.0011(5) -0.0001(4)
O3 0.0268(6) 0.0212(6) 0.0209(6) 0.0041(4) -0.0022(5) -0.0022(5)
O4 0.0252(6) 0.0274(6) 0.0192(6) 0.0010(5) 0.0039(5) -0.0033(5)
O5 0.0167(6) 0.0229(6) 0.0160(5) -0.0041(4) 0.0000(4) -0.0034(4)
O6 0.0163(6) 0.0190(5) 0.0248(6) -0.0049(4) -0.0016(4) -0.0022(4)
N1 0.0161(7) 0.0178(6) 0.0182(6) -0.0035(5) -0.0017(5) -0.0001(5)
N2 0.0160(7) 0.0206(7) 0.0261(7) -0.0018(6) 0.0009(5) -0.0021(5)
C1 0.0164(8) 0.0229(8) 0.0276(9) -0.0004(7) 0.0013(7) -0.0045(6)
C2 0.0208(8) 0.0180(7) 0.0244(8) -0.0010(6) -0.0014(7) -0.0050(6)
C3 0.0237(9) 0.0157(7) 0.0257(8) -0.0036(6) 0.0063(7) 0.0004(6)
C4 0.0243(9) 0.0170(8) 0.0288(9) 0.0023(6) 0.0045(7) 0.0033(6)
C5 0.0196(9) 0.0269(9) 0.0289(9) -0.0021(7) -0.0046(7) 0.0055(7)
C6 0.0148(8) 0.0293(9) 0.0348(10) -0.0036(7) 0.0010(7) 0.0014(7)
C7 0.0182(8) 0.0235(8) 0.0226(8) -0.0065(7) -0.0070(6) 0.0013(6)
C8 0.0272(9) 0.0229(8) 0.0193(8) -0.0021(6) -0.0080(7) 0.0053(7)
C9 0.0387(10) 0.0266(9) 0.0184(8) 0.0059(7) -0.0009(7) -0.0034(8)
C10 0.0414(11) 0.0316(9) 0.0158(8) 0.0021(7) 0.0050(7) -0.0051(8)
C11 0.0250(9) 0.0288(9) 0.0307(9) 0.0019(7) 0.0120(7) -0.0058(7)
C12 0.0183(8) 0.0274(9) 0.0369(10) -0.0004(8) 0.0049(7) -0.0084(7)
C13 0.0140(8) 0.0257(8) 0.0257(8) -0.0052(7) -0.0013(6) 0.0019(6)
C14 0.0158(8) 0.0251(8) 0.0224(8) -0.0035(7) 0.0033(6) -0.0015(6)
C15 0.0230(8) 0.0208(8) 0.0158(7) -0.0036(6) -0.0008(6) 0.0003(6)
C16 0.0228(8) 0.0178(7) 0.0193(7) -0.0035(6) -0.0028(6) 0.0000(6)
C17 0.0196(8) 0.0257(8) 0.0272(9) -0.0060(7) -0.0044(7) -0.0048(7)
C18 0.0163(8) 0.0291(9) 0.0304(9) -0.0041(7) -0.0064(7) -0.0030(7)
Si1 0.0208(2) 0.0177(2) 0.0184(2) -0.00159(16) 0.00187(17) -0.00074(17)
C19 0.0202(8) 0.0234(8) 0.0187(8) -0.0024(6) 0.0038(6) 0.0040(7)
C20 0.0229(9) 0.0243(8) 0.0267(9) 0.0049(7) 0.0064(7) 0.0099(7)
C21 0.0186(8) 0.0390(10) 0.0177(8) 0.0034(7) 0.0011(6) 0.0076(7)
C22 0.0150(8) 0.0294(8) 0.0205(8) -0.0037(7) 0.0011(6) 0.0026(7)
C23 0.0152(8) 0.0239(8) 0.0192(8) 0.0000(6) 0.0010(6) 0.0014(6)
C24 0.0451(12) 0.0273(9) 0.0340(10) 0.0082(8) 0.0182(9) 0.0065(8)
C25 0.0311(10) 0.0330(9) 0.0249(9) 0.0078(7) -0.0052(7) -0.0044(8)
C26 0.0385(11) 0.0231(9) 0.0384(11) -0.0044(8) -0.0103(8) 0.0017(8)

loop_
_atom_type_symbol
_atom_type_description
_atom_type_scat_dispersion_real
_atom_type_scat_dispersion_imag
_atom_type_scat_source
C C 0.0033 0.0016 'International Tables Vol C Tables 4.2.6.8 and 6.1.1.4'
H H 0.0000 0.0000 'International Tables Vol C Tables 4.2.6.8 and 6.1.1.4'
N N 0.0061 0.0033 'International Tables Vol C Tables 4.2.6.8 and 6.1.1.4'
O O 0.0106 0.0060 'International Tables Vol C Tables 4.2.6.8 and 6.1.1.4'
Si Si 0.0817 0.0704 'International Tables Vol C Tables 4.2.6.8 and 6.1.1.4'
K K 0.2009 0.2494 'International Tables Vol C Tables 4.2.6.8 and 6.1.1.4'

loop_
_geom_angle_atom_site_label_1
_geom_angle_atom_site_label_2
_geom_angle_atom_site_label_3
_geom_angle
O5 K1 O3 93.92(3)
O5 K1 O6 58.83(3)
O3 K1 O6 131.38(3)
O5 K1 O1 103.91(3)
O3 K1 O1 96.85(3)
O6 K1 O1 126.77(3)
O5 K1 O2 144.27(3)
O3 K1 O2 118.11(3)
O6 K1 O2 103.55(3)
O1 K1 O2 59.55(3)
O5 K1 O4 114.66(3)
O3 K1 O4 59.07(3)
O6 K1 O4 94.25(3)
O1 K1 O4 134.72(3)
O2 K1 O4 96.30(3)
O5 K1 N1 61.13(3)
O3 K1 N1 60.17(3)
O6 K1 N1 119.24(3)
O1 K1 N1 61.29(3)
O2 K1 N1 119.93(3)
O4 K1 N1 118.48(4)
O5 K1 N2 118.78(3)
O3 K1 N2 119.33(4)
O6 K1 N2 60.77(3)
O1 K1 N2 119.23(3)
O2 K1 N2 60.52(3)
O4 K1 N2 60.97(4)
N1 K1 N2 179.41(4)
C3 O1 C2 111.39(11)
C3 O1 K1 113.31(8)
C2 O1 K1 115.21(8)
C4 O2 C5 111.35(12)
C4 O2 K1 115.19(9)
C5 O2 K1 114.90(9)
C8 O3 C9 111.00(12)
C8 O3 K1 116.81(9)
C9 O3 K1 116.56(9)
C11 O4 C10 111.13(13)
C11 O4 K1 113.82(9)
C10 O4 K1 114.57(9)
C15 O5 C14 111.17(11)
C15 O5 K1 117.78(9)
C14 O5 K1 113.31(8)
C16 O6 C17 111.14(11)
C16 O6 K1 115.32(8)
C17 O6 K1 118.20(9)
C7 N1 C1 109.71(12)
C7 N1 C13 108.32(12)
C1 N1 C13 108.82(12)
C7 N1 K1 111.06(9)
C1 N1 K1 108.21(9)
C13 N1 K1 110.69(9)
C18 N2 C12 110.34(13)
C18 N2 C6 108.75(13)
C12 N2 C6 108.48(13)
C18 N2 K1 108.58(9)
C12 N2 K1 109.51(9)
C6 N2 K1 111.18(9)
N1 C1 C2 113.79(13)
O1 C2 C1 108.96(12)
O1 C3 C4 108.84(12)
O2 C4 C3 108.85(13)
O2 C5 C6 109.60(13)
N2 C6 C5 113.46(13)
N1 C7 C8 112.94(13)
O3 C8 C7 109.53(13)
O3 C9 C10 109.00(14)
O4 C10 C9 109.49(13)
O4 C11 C12 109.69(14)
N2 C12 C11 113.04(13)
N1 C13 C14 113.87(13)
O5 C14 C13 109.85(13)
O5 C15 C16 109.34(12)
O6 C16 C15 109.11(12)
O6 C17 C18 109.96(13)
N2 C18 C17 114.40(13)
C23 Si1 C26 109.82(8)
C23 Si1 C24 112.32(8)
C26 Si1 C24 108.89(9)
C23 Si1 C25 113.63(8)
C26 Si1 C25 107.06(8)
C24 Si1 C25 104.84(9)
C20 C19 C23 109.31(14)
C19 C20 C21 107.80(15)
C22 C21 C20 108.14(14)
C21 C22 C23 109.02(14)
C22 C23 C19 105.73(14)
C22 C23 Si1 126.95(12)
C19 C23 Si1 127.32(12)

loop_
_geom_bond_atom_site_label_1
_geom_bond_atom_site_label_2
_geom_bond_distance
K1 O5 2.8508(11)
K1 O3 2.8507(11)
K1 O6 2.8531(11)
K1 O1 2.8621(11)
K1 O2 2.8630(11)
K1 O4 2.8681(11)
K1 N1 2.9777(13)
K1 N2 2.9843(14)
O1 C3 1.4242(18)
O1 C2 1.4288(18)
O2 C4 1.4251(18)
O2 C5 1.4331(19)
O3 C8 1.424(2)
O3 C9 1.4248(19)
O4 C11 1.424(2)
O4 C10 1.427(2)
O5 C15 1.4253(17)
O5 C14 1.4334(18)
O6 C16 1.4248(18)
O6 C17 1.4258(19)
N1 C7 1.473(2)
N1 C1 1.474(2)
N1 C13 1.4851(19)
N2 C18 1.474(2)
N2 C12 1.479(2)
N2 C6 1.483(2)
C1 C2 1.510(2)
C3 C4 1.501(2)
C5 C6 1.505(2)
C7 C8 1.506(2)
C9 C10 1.492(3)
C11 C12 1.502(2)
C13 C14 1.505(2)
C15 C16 1.502(2)
C17 C18 1.506(2)
Si1 C23 1.8285(16)
Si1 C26 1.8710(18)
Si1 C24 1.8782(18)
Si1 C25 1.8833(18)
C19 C20 1.398(2)
C19 C23 1.424(2)
C20 C21 1.406(2)
C21 C22 1.400(2)
C22 C23 1.423(2)
